data_7038250
loop_
_publ_author_name
'Ai, Pengfei'
'Danopoulos, Andreas A.'
'Braunstein, Pierre'

_publ_section_title
;
 Transition metal (Rh and Fe) complexes and main-group (Se and B) adducts
 with N,N'-diphosphanyl NHC ligands: a study of stereoelectronic
 properties.
;
_journal_issue 11
_journal_name_full 'Dalton transactions (Cambridge, England : 2003)'
_journal_page_first 4771
_journal_page_last 4779
_journal_paper_doi 10.1039/c6dt00318d
_journal_volume 45
_journal_year 2016
_chemical_formula_moiety 'C37 H38 B3 F15 N2 O3 P2, C7 H8'
_chemical_formula_sum 'C44 H46 B3 F15 N2 O3 P2'
_chemical_formula_weight 1030.20
_chemical_name_systematic
;
 ?
;
_space_group_crystal_system monoclinic
_space_group_IT_number 14
_space_group_name_Hall '-P 2ybc'
_space_group_name_H-M_alt 'P 1 21/c 1'
_symmetry_space_group_name_Hall '-P 2ybc'
_symmetry_space_group_name_H-M 'P 1 21/c 1'
_atom_sites_solution_hydrogens geom
_audit_creation_method SHELXL-2013
_audit_update_record
;
2016-01-22 deposited with the CCDC.
2016-02-03 downloaded from the CCDC.
;
_cell_angle_alpha 90
_cell_angle_beta 102.6380(10)
_cell_angle_gamma 90
_cell_formula_units_Z 4
_cell_length_a 11.9249(6)
_cell_length_b 36.9050(17)
_cell_length_c 13.6692(7)
_cell_measurement_reflns_used 9982
_cell_measurement_temperature 173(2)
_cell_measurement_theta_max 26.83
_cell_measurement_theta_min 2.33
_cell_volume 5869.9(5)
_computing_cell_refinement 'Bruker SAINT'
_computing_data_collection 'Bruker APEX2'
_computing_data_reduction 'Bruker SAINT'
_computing_molecular_graphics 'Bruker SHELXTL'
_computing_publication_material 'Bruker SHELXTL'
_computing_structure_refinement 'SHELXL-2013 (Sheldrick, 2013)'
_computing_structure_solution 'SHELXS-2013 (Sheldrick, 2013)'
_diffrn_ambient_temperature 173(2)
_diffrn_measured_fraction_theta_full 1.000
_diffrn_measured_fraction_theta_max 0.996
_diffrn_measurement_device_type 'Bruker APEX-II CCD'
_diffrn_measurement_method '\f and \w scans'
_diffrn_radiation_monochromator triumph
_diffrn_radiation_type MoK\a
_diffrn_radiation_wavelength 0.71073
_diffrn_reflns_av_R_equivalents 0.0427
_diffrn_reflns_av_unetI/netI 0.0517
_diffrn_reflns_Laue_measured_fraction_full 1.000
_diffrn_reflns_Laue_measured_fraction_max 0.996
_diffrn_reflns_limit_h_max 15
_diffrn_reflns_limit_h_min -15
_diffrn_reflns_limit_k_max 47
_diffrn_reflns_limit_k_min -48
_diffrn_reflns_limit_l_max 18
_diffrn_reflns_limit_l_min -18
_diffrn_reflns_number 58026
_diffrn_reflns_point_group_measured_fraction_full 1.000
_diffrn_reflns_point_group_measured_fraction_max 0.996
_diffrn_reflns_theta_full 25.242
_diffrn_reflns_theta_max 28.047
_diffrn_reflns_theta_min 1.623
_diffrn_source 'sealed tube'
_exptl_absorpt_coefficient_mu 0.156
_exptl_absorpt_correction_T_max 0.7456
_exptl_absorpt_correction_T_min 0.6731
_exptl_absorpt_correction_type multi-scan
_exptl_absorpt_process_details sadabs
_exptl_crystal_colour colourless
_exptl_crystal_density_diffrn 1.166
_exptl_crystal_description block
_exptl_crystal_F_000 2112
_exptl_crystal_recrystallization_method 'Re-crystallisation from solvent: '
_exptl_crystal_size_max 0.400
_exptl_crystal_size_mid 0.290
_exptl_crystal_size_min 0.250
_platon_squeeze_details
;
The residual electron density was assigned to two molecules of 
the toluene solvent [395/4 = 99 e per asymmetric unit; two  
molecules of C7H8 would give 100 e]. 
;
_refine_diff_density_max 0.861
_refine_diff_density_min -0.692
_refine_diff_density_rms 0.065
_refine_ls_extinction_method none
_refine_ls_goodness_of_fit_ref 1.050
_refine_ls_hydrogen_treatment constr
_refine_ls_matrix_type full
_refine_ls_number_parameters 591
_refine_ls_number_reflns 14178
_refine_ls_number_restraints 0
_refine_ls_restrained_S_all 1.050
_refine_ls_R_factor_all 0.1126
_refine_ls_R_factor_gt 0.0748
_refine_ls_shift/su_max 0.000
_refine_ls_shift/su_mean 0.000
_refine_ls_structure_factor_coef Fsqd
_refine_ls_weighting_details 'w=1/[\s^2^(Fo^2^)+(0.1067P)^2^+3.5135P] where P=(Fo^2^+2Fc^2^)/3'
_refine_ls_weighting_scheme calc
_refine_ls_wR_factor_gt 0.1998
_refine_ls_wR_factor_ref 0.2152
_reflns_Friedel_coverage 0.000
_reflns_number_gt 9041
_reflns_number_total 14178
_reflns_threshold_expression 'I > 2\s(I)'
_cod_data_source_file c6dt00318d2.cif
_cod_data_source_block pbpa140918
_cod_depositor_comments 'Adding full bibliography for 7038248--7038253.cif.'
_cod_database_code 7038250
_shelx_space_group_comment
;
The symmetry employed for this shelxl refinement is uniquely defined
by the following loop, which should always be used as a source of
symmetry information in preference to the above space-group names.
They are only intended as comments.
;
_shelx_estimated_absorpt_t_min 0.940
_shelx_estimated_absorpt_t_max 0.962
_shelxl_version_number 2013-4

loop_
_space_group_symop_operation_xyz
'x, y, z'
'-x, y+1/2, -z+1/2'
'-x, -y, -z'
'x, -y-1/2, z-1/2'

loop_
_atom_site_label
_atom_site_type_symbol
_atom_site_fract_x
_atom_site_fract_y
_atom_site_fract_z
_atom_site_U_iso_or_equiv
_atom_site_adp_type
_atom_site_occupancy
_atom_site_site_symmetry_order
_atom_site_calc_flag
_atom_site_refinement_flags_posn
_atom_site_refinement_flags_adp
_atom_site_refinement_flags_occupancy
_atom_site_disorder_assembly
_atom_site_disorder_group
C1 C 0.6089(2) 0.10860(7) 0.0481(2) 0.0269(5) Uani 1 1 d . . . . .
C2 C 0.5890(3) 0.10302(9) 0.2072(2) 0.0393(7) Uani 1 1 d . . . . .
H2 H 0.6026 0.0959 0.2756 0.047 Uiso 1 1 calc R U . . .
C3 C 0.5034(3) 0.12381(9) 0.1597(2) 0.0392(7) Uani 1 1 d . . . . .
H3 H 0.4449 0.1342 0.1881 0.047 Uiso 1 1 calc R U . . .
C4 C 0.8755(3) 0.09806(10) 0.2655(3) 0.0473(8) Uani 1 1 d . . . . .
C5 C 0.8441(4) 0.10575(15) 0.3643(4) 0.0910(10) Uani 1 1 d . . . . .
H5A H 0.8404 0.0829 0.4001 0.137 Uiso 1 1 calc R U . . .
H5B H 0.7692 0.1178 0.3523 0.137 Uiso 1 1 calc R U . . .
H5C H 0.9025 0.1215 0.4047 0.137 Uiso 1 1 calc R U . . .
C6 C 0.9941(4) 0.08181(16) 0.2839(4) 0.0910(10) Uani 1 1 d . . . . .
H6A H 1.0494 0.0986 0.3239 0.137 Uiso 1 1 calc R U . . .
H6B H 1.0152 0.0773 0.2196 0.137 Uiso 1 1 calc R U . . .
H6C H 0.9949 0.0589 0.3203 0.137 Uiso 1 1 calc R U . . .
C7 C 0.8688(4) 0.13557(15) 0.2125(4) 0.0910(10) Uani 1 1 d . . . . .
H7A H 0.7923 0.1460 0.2077 0.137 Uiso 1 1 calc R U . . .
H7B H 0.8830 0.1325 0.1450 0.137 Uiso 1 1 calc R U . . .
H7C H 0.9269 0.1518 0.2513 0.137 Uiso 1 1 calc R U . . .
C8 C 0.7363(3) 0.02639(8) 0.2285(2) 0.0417(7) Uani 1 1 d . . . . .
C9 C 0.8492(6) 0.00701(16) 0.2775(5) 0.0608(9) Uani 0.65 1 d . . P A 1
H9A H 0.8859 0.0198 0.3390 0.091 Uiso 0.65 1 calc R U P A 1
H9B H 0.9009 0.0069 0.2308 0.091 Uiso 0.65 1 calc R U P A 1
H9C H 0.8324 -0.0180 0.2939 0.091 Uiso 0.65 1 calc R U P A 1
C10 C 0.6618(6) 0.02893(16) 0.3049(5) 0.0608(9) Uani 0.65 1 d . . P A 1
H10A H 0.5828 0.0349 0.2707 0.091 Uiso 0.65 1 calc R U P A 1
H10B H 0.6917 0.0479 0.3537 0.091 Uiso 0.65 1 calc R U P A 1
H10C H 0.6626 0.0057 0.3395 0.091 Uiso 0.65 1 calc R U P A 1
C11 C 0.6752(6) 0.00379(16) 0.1388(5) 0.0608(9) Uani 0.65 1 d . . P A 1
H11A H 0.6603 -0.0206 0.1616 0.091 Uiso 0.65 1 calc R U P A 1
H11B H 0.7239 0.0021 0.0898 0.091 Uiso 0.65 1 calc R U P A 1
H11C H 0.6022 0.0154 0.1076 0.091 Uiso 0.65 1 calc R U P A 1
C9B C 0.8200(11) -0.0038(3) 0.2175(10) 0.0608(9) Uani 0.35 1 d . . P A 2
H9D H 0.8983 0.0034 0.2502 0.091 Uiso 0.35 1 calc R U P A 2
H9E H 0.8162 -0.0083 0.1462 0.091 Uiso 0.35 1 calc R U P A 2
H9F H 0.7994 -0.0260 0.2490 0.091 Uiso 0.35 1 calc R U P A 2
C10B C 0.7248(12) 0.0272(3) 0.3388(10) 0.0608(9) Uani 0.35 1 d . . P A 2
H10D H 0.6709 0.0463 0.3475 0.091 Uiso 0.35 1 calc R U P A 2
H10E H 0.8001 0.0320 0.3825 0.091 Uiso 0.35 1 calc R U P A 2
H10F H 0.6961 0.0037 0.3564 0.091 Uiso 0.35 1 calc R U P A 2
C11B C 0.6176(11) 0.0145(3) 0.1622(10) 0.0608(9) Uani 0.35 1 d . . P A 2
H11D H 0.6212 0.0154 0.0913 0.091 Uiso 0.35 1 calc R U P A 2
H11E H 0.5574 0.0310 0.1740 0.091 Uiso 0.35 1 calc R U P A 2
H11F H 0.6000 -0.0102 0.1799 0.091 Uiso 0.35 1 calc R U P A 2
C12 C 0.2819(2) 0.12782(9) -0.0410(2) 0.0385(7) Uani 1 1 d . . . . .
C13 C 0.3074(3) 0.08987(9) -0.0767(3) 0.0539(9) Uani 1 1 d . . . . .
H13A H 0.3586 0.0770 -0.0218 0.081 Uiso 1 1 calc R U . . .
H13B H 0.3444 0.0920 -0.1337 0.081 Uiso 1 1 calc R U . . .
H13C H 0.2353 0.0764 -0.0972 0.081 Uiso 1 1 calc R U . . .
C14 C 0.2287(3) 0.12379(13) 0.0491(3) 0.0656(11) Uani 1 1 d . . . . .
H14A H 0.2172 0.1478 0.0758 0.098 Uiso 1 1 calc R U . . .
H14B H 0.2799 0.1095 0.1008 0.098 Uiso 1 1 calc R U . . .
H14C H 0.1545 0.1114 0.0291 0.098 Uiso 1 1 calc R U . . .
C15 C 0.1956(3) 0.14598(11) -0.1265(3) 0.0557(9) Uani 1 1 d . . . . .
H15A H 0.1266 0.1309 -0.1449 0.084 Uiso 1 1 calc R U . . .
H15B H 0.2303 0.1489 -0.1846 0.084 Uiso 1 1 calc R U . . .
H15C H 0.1745 0.1698 -0.1044 0.084 Uiso 1 1 calc R U . . .
C16 C 0.4199(3) 0.19887(8) 0.0331(3) 0.0444(8) Uani 1 1 d . . . . .
C17 C 0.3682(4) 0.22458(10) -0.0553(4) 0.0692(12) Uani 1 1 d . . . . .
H17A H 0.2902 0.2166 -0.0865 0.104 Uiso 1 1 calc R U . . .
H17B H 0.4161 0.2240 -0.1050 0.104 Uiso 1 1 calc R U . . .
H17C H 0.3655 0.2493 -0.0300 0.104 Uiso 1 1 calc R U . . .
C18 C 0.5450(3) 0.20932(11) 0.0706(4) 0.0655(11) Uani 1 1 d . . . . .
H18A H 0.5495 0.2338 0.0988 0.098 Uiso 1 1 calc R U . . .
H18B H 0.5843 0.2087 0.0147 0.098 Uiso 1 1 calc R U . . .
H18C H 0.5819 0.1922 0.1225 0.098 Uiso 1 1 calc R U . . .
C19 C 0.3496(5) 0.20415(11) 0.1105(4) 0.0839(16) Uani 1 1 d . . . . .
H19A H 0.2696 0.1974 0.0820 0.126 Uiso 1 1 calc R U . . .
H19B H 0.3530 0.2296 0.1311 0.126 Uiso 1 1 calc R U . . .
H19C H 0.3802 0.1889 0.1688 0.126 Uiso 1 1 calc R U . . .
C20 C 0.4307(2) 0.13587(8) -0.2966(2) 0.0300(6) Uani 1 1 d . . . . .
C21 C 0.3741(3) 0.10430(8) -0.3337(2) 0.0367(7) Uani 1 1 d . . . . .
C22 C 0.2719(3) 0.10418(9) -0.4048(2) 0.0441(8) Uani 1 1 d . . . . .
C23 C 0.2230(3) 0.13622(10) -0.4426(2) 0.0437(8) Uani 1 1 d . . . . .
C24 C 0.2763(3) 0.16790(9) -0.4096(2) 0.0415(7) Uani 1 1 d . . . . .
C25 C 0.3777(2) 0.16760(8) -0.3375(2) 0.0342(6) Uani 1 1 d . . . . .
C26 C 0.7789(2) 0.20422(8) -0.1103(2) 0.0323(6) Uani 1 1 d . . . . .
C27 C 0.7286(2) 0.23783(8) -0.1375(2) 0.0371(7) Uani 1 1 d . . . . .
C28 C 0.7905(3) 0.26984(8) -0.1299(2) 0.0419(7) Uani 1 1 d . . . . .
C29 C 0.9069(3) 0.26878(9) -0.0962(2) 0.0430(8) Uani 1 1 d . . . . .
C30 C 0.9616(3) 0.23632(9) -0.0702(3) 0.0431(8) Uani 1 1 d . . . . .
C31 C 0.8968(3) 0.20497(9) -0.0763(2) 0.0390(7) Uani 1 1 d . . . . .
C32 C 0.7365(2) 0.07243(8) -0.0683(2) 0.0319(6) Uani 1 1 d . . . . .
C33 C 0.8538(3) 0.07156(9) -0.0683(2) 0.0425(7) Uani 1 1 d . . . . .
C34 C 0.9072(3) 0.04056(11) -0.0894(3) 0.0566(10) Uani 1 1 d . . . . .
C35 C 0.8493(4) 0.00981(11) -0.1122(3) 0.0611(11) Uani 1 1 d . . . . .
C36 C 0.7334(4) 0.00886(9) -0.1139(3) 0.0557(10) Uani 1 1 d . . . . .
C37 C 0.6808(3) 0.03987(9) -0.0913(2) 0.0425(7) Uani 1 1 d . . . . .
C38 C 0.5680(8) 0.1746(3) 0.4913(6) 0.184(5) Uani 1 1 d . . . . .
H38A H 0.5466 0.1816 0.5539 0.275 Uiso 1 1 calc R U . . .
H38B H 0.5668 0.1960 0.4486 0.275 Uiso 1 1 calc R U . . .
H38C H 0.6454 0.1641 0.5065 0.275 Uiso 1 1 calc R U . . .
C39 C 0.4862(5) 0.1477(2) 0.4389(4) 0.0980(8) Uani 1 1 d . . . . .
C40 C 0.5072(5) 0.11187(19) 0.4478(4) 0.0980(8) Uani 1 1 d . . . . .
H40 H 0.5776 0.1038 0.4888 0.118 Uiso 1 1 calc R U . . .
C41 C 0.4305(5) 0.0869(2) 0.3998(4) 0.0980(8) Uani 1 1 d . . . . .
H41 H 0.4487 0.0618 0.4065 0.118 Uiso 1 1 calc R U . . .
C42 C 0.3287(5) 0.09759(19) 0.3427(4) 0.0980(8) Uani 1 1 d . . . . .
H42 H 0.2751 0.0800 0.3099 0.118 Uiso 1 1 calc R U . . .
C43 C 0.3016(5) 0.13480(18) 0.3318(4) 0.0980(8) Uani 1 1 d . . . . .
H43 H 0.2301 0.1424 0.2915 0.118 Uiso 1 1 calc R U . . .
C44 C 0.3781(5) 0.15979(19) 0.3792(4) 0.0980(8) Uani 1 1 d . . . . .
H44 H 0.3605 0.1849 0.3730 0.118 Uiso 1 1 calc R U . . .
B1 B 0.6611(3) 0.10871(8) -0.0557(2) 0.0279(6) Uani 1 1 d . . . . .
B2 B 0.5422(3) 0.13599(9) -0.2080(2) 0.0295(6) Uani 1 1 d . . . . .
B3 B 0.7052(3) 0.16812(9) -0.1205(2) 0.0287(6) Uani 1 1 d . . . . .
N1 N 0.65540(19) 0.09356(6) 0.13882(17) 0.0311(5) Uani 1 1 d . . . . .
N2 N 0.51437(18) 0.12763(6) 0.06157(17) 0.0283(5) Uani 1 1 d . . . . .
F1 F 0.41702(18) 0.07203(5) -0.30147(15) 0.0547(5) Uani 1 1 d . . . . .
F2 F 0.2210(2) 0.07258(6) -0.43860(18) 0.0698(7) Uani 1 1 d . . . . .
F3 F 0.12469(17) 0.13623(7) -0.51193(16) 0.0662(6) Uani 1 1 d . . . . .
F4 F 0.23079(17) 0.19955(6) -0.44834(16) 0.0600(6) Uani 1 1 d . . . . .
F5 F 0.42349(16) 0.20004(5) -0.30734(15) 0.0512(5) Uani 1 1 d . . . . .
F6 F 0.61352(15) 0.24057(5) -0.17066(17) 0.0543(5) Uani 1 1 d . . . . .
F7 F 0.7373(2) 0.30136(5) -0.1562(2) 0.0679(7) Uani 1 1 d . . . . .
F8 F 0.96871(19) 0.29962(6) -0.08915(18) 0.0633(6) Uani 1 1 d . . . . .
F9 F 1.07580(16) 0.23506(6) -0.03881(18) 0.0647(6) Uani 1 1 d . . . . .
F10 F 0.95393(15) 0.17420(5) -0.05005(18) 0.0604(6) Uani 1 1 d . . . . .
F11 F 0.91965(16) 0.10085(6) -0.0448(2) 0.0651(6) Uani 1 1 d . . . . .
F12 F 1.0213(2) 0.04139(8) -0.0890(2) 0.0907(9) Uani 1 1 d . . . . .
F13 F 0.9013(3) -0.02078(7) -0.1355(2) 0.0970(10) Uani 1 1 d . . . . .
F14 F 0.6723(3) -0.02235(6) -0.1359(2) 0.0867(8) Uani 1 1 d . . . . .
F15 F 0.56763(17) 0.03725(5) -0.08984(17) 0.0560(5) Uani 1 1 d . . . . .
P1 P 0.78512(6) 0.06780(2) 0.16955(5) 0.02840(17) Uani 1 1 d . . . . .
P2 P 0.42023(6) 0.15381(2) -0.03159(6) 0.02915(17) Uani 1 1 d . . . . .
O1 O 0.56316(15) 0.10859(5) -0.14436(14) 0.0286(4) Uani 1 1 d . . . . .
O2 O 0.61600(17) 0.16512(6) -0.20324(15) 0.0389(5) Uani 1 1 d . . . . .
O3 O 0.72896(15) 0.14230(5) -0.05001(14) 0.0307(4) Uani 1 1 d . . . . .

loop_
_atom_site_aniso_label
_atom_site_aniso_U_11
_atom_site_aniso_U_22
_atom_site_aniso_U_33
_atom_site_aniso_U_23
_atom_site_aniso_U_13
_atom_site_aniso_U_12
C1 0.0234(12) 0.0220(12) 0.0346(14) 0.0024(11) 0.0045(10) 0.0021(10)
C2 0.0377(16) 0.0543(19) 0.0265(14) 0.0029(14) 0.0084(12) 0.0080(14)
C3 0.0366(15) 0.0515(19) 0.0316(15) 0.0013(14) 0.0121(12) 0.0112(14)
C4 0.0433(18) 0.053(2) 0.0411(18) -0.0088(16) -0.0006(14) -0.0094(15)
C5 0.0762(19) 0.106(2) 0.0803(19) -0.0400(18) -0.0054(15) -0.0178(16)
C6 0.0762(19) 0.106(2) 0.0803(19) -0.0400(18) -0.0054(15) -0.0178(16)
C7 0.0762(19) 0.106(2) 0.0803(19) -0.0400(18) -0.0054(15) -0.0178(16)
C8 0.0499(18) 0.0326(16) 0.0401(17) 0.0082(14) 0.0042(14) -0.0006(13)
C9 0.074(2) 0.0379(16) 0.067(2) 0.0126(15) 0.0076(18) -0.0035(15)
C10 0.074(2) 0.0379(16) 0.067(2) 0.0126(15) 0.0076(18) -0.0035(15)
C11 0.074(2) 0.0379(16) 0.067(2) 0.0126(15) 0.0076(18) -0.0035(15)
C9B 0.074(2) 0.0379(16) 0.067(2) 0.0126(15) 0.0076(18) -0.0035(15)
C10B 0.074(2) 0.0379(16) 0.067(2) 0.0126(15) 0.0076(18) -0.0035(15)
C11B 0.074(2) 0.0379(16) 0.067(2) 0.0126(15) 0.0076(18) -0.0035(15)
C12 0.0245(13) 0.0455(17) 0.0448(17) -0.0010(14) 0.0063(12) 0.0008(12)
C13 0.0465(19) 0.0397(18) 0.078(3) -0.0043(18) 0.0196(18) -0.0098(15)
C14 0.050(2) 0.100(3) 0.052(2) -0.018(2) 0.0213(17) -0.027(2)
C15 0.0342(17) 0.069(2) 0.057(2) 0.0005(19) -0.0042(15) 0.0073(16)
C16 0.0528(19) 0.0275(15) 0.059(2) 0.0025(15) 0.0266(17) 0.0068(13)
C17 0.066(3) 0.0326(18) 0.106(4) 0.010(2) 0.013(2) 0.0165(17)
C18 0.063(2) 0.045(2) 0.084(3) -0.015(2) 0.006(2) -0.0051(18)
C19 0.130(4) 0.042(2) 0.103(4) -0.010(2) 0.076(3) 0.008(2)
C20 0.0312(13) 0.0342(15) 0.0242(13) 0.0014(12) 0.0050(10) 0.0003(11)
C21 0.0406(16) 0.0341(16) 0.0337(15) 0.0039(13) 0.0043(12) -0.0038(12)
C22 0.0420(17) 0.050(2) 0.0378(16) -0.0078(15) 0.0041(13) -0.0171(15)
C23 0.0324(15) 0.063(2) 0.0315(15) -0.0015(15) -0.0018(12) -0.0064(14)
C24 0.0407(16) 0.0454(18) 0.0353(16) 0.0118(14) 0.0015(13) 0.0049(14)
C25 0.0351(14) 0.0331(15) 0.0329(15) -0.0005(13) 0.0039(12) -0.0003(12)
C26 0.0307(14) 0.0358(15) 0.0315(14) -0.0002(12) 0.0095(11) -0.0017(11)
C27 0.0321(14) 0.0365(16) 0.0422(16) 0.0056(14) 0.0069(12) -0.0029(12)
C28 0.0484(18) 0.0337(16) 0.0434(17) 0.0072(14) 0.0097(14) -0.0048(13)
C29 0.0467(18) 0.0421(18) 0.0421(17) -0.0036(15) 0.0139(14) -0.0177(14)
C30 0.0303(15) 0.0513(19) 0.0483(18) -0.0039(16) 0.0101(13) -0.0132(13)
C31 0.0356(15) 0.0404(17) 0.0425(17) 0.0009(14) 0.0116(13) -0.0006(13)
C32 0.0285(13) 0.0372(15) 0.0302(14) 0.0069(12) 0.0065(11) 0.0159(11)
C33 0.0362(16) 0.0494(19) 0.0445(17) 0.0072(15) 0.0142(13) 0.0178(14)
C34 0.050(2) 0.063(2) 0.060(2) 0.0123(19) 0.0203(17) 0.0348(18)
C35 0.074(3) 0.048(2) 0.065(2) 0.0018(19) 0.024(2) 0.032(2)
C36 0.079(3) 0.0325(18) 0.056(2) -0.0019(16) 0.0163(19) 0.0139(17)
C37 0.0409(17) 0.0401(17) 0.0452(18) 0.0043(15) 0.0067(14) 0.0115(13)
C38 0.166(8) 0.274(12) 0.131(6) -0.058(7) 0.079(6) -0.118(8)
C39 0.1008(17) 0.140(2) 0.0666(13) 0.0001(15) 0.0481(12) -0.0043(17)
C40 0.1008(17) 0.140(2) 0.0666(13) 0.0001(15) 0.0481(12) -0.0043(17)
C41 0.1008(17) 0.140(2) 0.0666(13) 0.0001(15) 0.0481(12) -0.0043(17)
C42 0.1008(17) 0.140(2) 0.0666(13) 0.0001(15) 0.0481(12) -0.0043(17)
C43 0.1008(17) 0.140(2) 0.0666(13) 0.0001(15) 0.0481(12) -0.0043(17)
C44 0.1008(17) 0.140(2) 0.0666(13) 0.0001(15) 0.0481(12) -0.0043(17)
B1 0.0253(14) 0.0301(15) 0.0286(15) 0.0054(13) 0.0065(12) 0.0068(12)
B2 0.0264(14) 0.0317(16) 0.0295(15) 0.0012(13) 0.0040(12) 0.0038(12)
B3 0.0232(13) 0.0305(16) 0.0333(16) 0.0025(13) 0.0079(12) 0.0021(12)
N1 0.0305(12) 0.0348(13) 0.0281(12) 0.0032(10) 0.0067(9) 0.0075(10)
N2 0.0241(10) 0.0324(12) 0.0292(11) 0.0025(10) 0.0080(9) 0.0066(9)
F1 0.0657(13) 0.0302(10) 0.0599(12) -0.0001(9) -0.0044(10) -0.0034(9)
F2 0.0719(15) 0.0573(13) 0.0676(14) -0.0123(11) -0.0118(11) -0.0270(11)
F3 0.0413(11) 0.0916(17) 0.0529(12) 0.0005(12) -0.0170(9) -0.0066(11)
F4 0.0495(11) 0.0546(12) 0.0645(13) 0.0138(10) -0.0122(10) 0.0128(9)
F5 0.0509(11) 0.0340(10) 0.0575(12) 0.0034(9) -0.0123(9) 0.0009(8)
F6 0.0330(9) 0.0397(10) 0.0845(15) 0.0121(10) 0.0009(9) 0.0010(8)
F7 0.0638(14) 0.0364(11) 0.1002(18) 0.0153(11) 0.0111(13) -0.0042(9)
F8 0.0645(13) 0.0511(12) 0.0741(15) 0.0011(11) 0.0144(11) -0.0289(10)
F9 0.0291(10) 0.0725(15) 0.0880(16) -0.0060(12) 0.0032(10) -0.0127(9)
F10 0.0301(9) 0.0473(11) 0.0997(17) 0.0021(11) 0.0054(10) 0.0022(8)
F11 0.0295(9) 0.0617(13) 0.1052(19) -0.0021(13) 0.0171(11) 0.0084(9)
F12 0.0515(13) 0.101(2) 0.129(2) 0.0099(18) 0.0398(15) 0.0434(13)
F13 0.125(2) 0.0620(16) 0.114(2) 0.0001(15) 0.0487(19) 0.0566(16)
F14 0.115(2) 0.0340(12) 0.107(2) -0.0089(13) 0.0156(17) 0.0095(12)
F15 0.0461(11) 0.0386(10) 0.0811(15) 0.0059(10) 0.0091(10) 0.0001(8)
P1 0.0230(3) 0.0284(4) 0.0306(4) 0.0014(3) -0.0011(3) 0.0033(3)
P2 0.0248(3) 0.0278(4) 0.0357(4) 0.0053(3) 0.0086(3) 0.0080(3)
O1 0.0266(9) 0.0276(9) 0.0310(10) -0.0011(8) 0.0051(7) 0.0031(7)
O2 0.0358(11) 0.0384(11) 0.0386(11) 0.0094(9) -0.0001(9) -0.0082(9)
O3 0.0247(9) 0.0325(10) 0.0338(10) 0.0018(8) 0.0044(8) 0.0022(7)

loop_
_atom_type_symbol
_atom_type_description
_atom_type_scat_dispersion_real
_atom_type_scat_dispersion_imag
_atom_type_scat_source
C C 0.0033 0.0016 'International Tables Vol C Tables 4.2.6.8 and 6.1.1.4'
H H 0.0000 0.0000 'International Tables Vol C Tables 4.2.6.8 and 6.1.1.4'
B B 0.0013 0.0007 'International Tables Vol C Tables 4.2.6.8 and 6.1.1.4'
N N 0.0061 0.0033 'International Tables Vol C Tables 4.2.6.8 and 6.1.1.4'
F F 0.0171 0.0103 'International Tables Vol C Tables 4.2.6.8 and 6.1.1.4'
P P 0.1023 0.0942 'International Tables Vol C Tables 4.2.6.8 and 6.1.1.4'
O O 0.0106 0.0060 'International Tables Vol C Tables 4.2.6.8 and 6.1.1.4'

loop_
_geom_angle_atom_site_label_1
_geom_angle_atom_site_label_2
_geom_angle_atom_site_label_3
_geom_angle
N1 C1 N2 105.6(2)
N1 C1 B1 128.5(2)
N2 C1 B1 125.6(2)
C3 C2 N1 107.8(3)
C3 C2 H2 126.1
N1 C2 H2 126.1
C2 C3 N2 107.9(3)
C2 C3 H3 126.0
N2 C3 H3 126.0
C5 C4 C6 109.5(4)
C5 C4 C7 104.6(4)
C6 C4 C7 112.5(4)
C5 C4 P1 121.5(3)
C6 C4 P1 104.8(3)
C7 C4 P1 103.9(2)
C4 C5 H5A 109.5
C4 C5 H5B 109.5
H5A C5 H5B 109.5
C4 C5 H5C 109.5
H5A C5 H5C 109.5
H5B C5 H5C 109.5
C4 C6 H6A 109.5
C4 C6 H6B 109.5
H6A C6 H6B 109.5
C4 C6 H6C 109.5
H6A C6 H6C 109.5
H6B C6 H6C 109.5
C4 C7 H7A 109.5
C4 C7 H7B 109.5
H7A C7 H7B 109.5
C4 C7 H7C 109.5
H7A C7 H7C 109.5
H7B C7 H7C 109.5
C10 C8 C11 109.8(4)
C10 C8 C9 108.5(4)
C11 C8 C9 108.2(4)
C9B C8 C10B 108.1(7)
C9B C8 C11B 105.5(7)
C10B C8 C11B 108.0(7)
C10 C8 P1 121.9(3)
C9B C8 P1 106.3(5)
C11 C8 P1 103.8(3)
C9 C8 P1 103.9(3)
C10B C8 P1 120.4(5)
C11B C8 P1 107.8(4)
C8 C9 H9A 109.5
C8 C9 H9B 109.5
H9A C9 H9B 109.5
C8 C9 H9C 109.5
H9A C9 H9C 109.5
H9B C9 H9C 109.5
C8 C10 H10A 109.5
C8 C10 H10B 109.5
H10A C10 H10B 109.5
C8 C10 H10C 109.5
H10A C10 H10C 109.5
H10B C10 H10C 109.5
C8 C11 H11A 109.5
C8 C11 H11B 109.5
H11A C11 H11B 109.5
C8 C11 H11C 109.5
H11A C11 H11C 109.5
H11B C11 H11C 109.5
C8 C9B H9D 109.5
C8 C9B H9E 109.5
H9D C9B H9E 109.5
C8 C9B H9F 109.5
H9D C9B H9F 109.5
H9E C9B H9F 109.5
C8 C10B H10D 109.5
C8 C10B H10E 109.5
H10D C10B H10E 109.5
C8 C10B H10F 109.5
H10D C10B H10F 109.5
H10E C10B H10F 109.5
C8 C11B H11D 109.5
C8 C11B H11E 109.5
H11D C11B H11E 109.5
C8 C11B H11F 109.5
H11D C11B H11F 109.5
H11E C11B H11F 109.5
C14 C12 C15 109.4(3)
C14 C12 C13 108.4(3)
C15 C12 C13 107.7(3)
C14 C12 P2 120.7(2)
C15 C12 P2 105.1(2)
C13 C12 P2 104.8(2)
C12 C13 H13A 109.5
C12 C13 H13B 109.5
H13A C13 H13B 109.5
C12 C13 H13C 109.5
H13A C13 H13C 109.5
H13B C13 H13C 109.5
C12 C14 H14A 109.5
C12 C14 H14B 109.5
H14A C14 H14B 109.5
C12 C14 H14C 109.5
H14A C14 H14C 109.5
H14B C14 H14C 109.5
C12 C15 H15A 109.5
C12 C15 H15B 109.5
H15A C15 H15B 109.5
C12 C15 H15C 109.5
H15A C15 H15C 109.5
H15B C15 H15C 109.5
C19 C16 C18 112.9(4)
C19 C16 C17 106.3(3)
C18 C16 C17 107.6(3)
C19 C16 P2 120.3(3)
C18 C16 P2 106.3(2)
C17 C16 P2 102.5(3)
C16 C17 H17A 109.5
C16 C17 H17B 109.5
H17A C17 H17B 109.5
C16 C17 H17C 109.5
H17A C17 H17C 109.5
H17B C17 H17C 109.5
C16 C18 H18A 109.5
C16 C18 H18B 109.5
H18A C18 H18B 109.5
C16 C18 H18C 109.5
H18A C18 H18C 109.5
H18B C18 H18C 109.5
C16 C19 H19A 109.5
C16 C19 H19B 109.5
H19A C19 H19B 109.5
C16 C19 H19C 109.5
H19A C19 H19C 109.5
H19B C19 H19C 109.5
C21 C20 C25 114.8(2)
C21 C20 B2 122.7(3)
C25 C20 B2 122.3(3)
F1 C21 C22 116.4(3)
F1 C21 C20 120.6(3)
C22 C21 C20 123.0(3)
F2 C22 C23 119.7(3)
F2 C22 C21 120.3(3)
C23 C22 C21 120.0(3)
F3 C23 C24 120.6(3)
F3 C23 C22 120.2(3)
C24 C23 C22 119.2(3)
F4 C24 C23 119.8(3)
F4 C24 C25 120.1(3)
C23 C24 C25 120.1(3)
F5 C25 C24 116.4(3)
F5 C25 C20 120.7(2)
C24 C25 C20 122.9(3)
C31 C26 C27 114.8(3)
C31 C26 B3 123.4(3)
C27 C26 B3 121.7(2)
F6 C27 C28 116.6(3)
F6 C27 C26 120.2(3)
C28 C27 C26 123.2(3)
F7 C28 C29 120.2(3)
F7 C28 C27 120.6(3)
C29 C28 C27 119.2(3)
F8 C29 C28 120.0(3)
F8 C29 C30 119.8(3)
C28 C29 C30 120.2(3)
F9 C30 C29 120.4(3)
F9 C30 C31 120.4(3)
C29 C30 C31 119.2(3)
F10 C31 C26 119.8(3)
F10 C31 C30 116.8(3)
C26 C31 C30 123.4(3)
C37 C32 C33 114.4(3)
C37 C32 B1 119.2(2)
C33 C32 B1 126.1(3)
F11 C33 C34 116.8(3)
F11 C33 C32 121.2(3)
C34 C33 C32 122.0(3)
C35 C34 F12 119.2(3)
C35 C34 C33 121.4(4)
F12 C34 C33 119.4(4)
C34 C35 F13 121.6(4)
C34 C35 C36 119.6(3)
F13 C35 C36 118.8(4)
F14 C36 C37 120.4(4)
F14 C36 C35 120.8(3)
C37 C36 C35 118.7(4)
F15 C37 C36 116.6(3)
F15 C37 C32 119.4(3)
C36 C37 C32 124.0(3)
C39 C38 H38A 109.5
C39 C38 H38B 109.5
H38A C38 H38B 109.5
C39 C38 H38C 109.5
H38A C38 H38C 109.5
H38B C38 H38C 109.5
C40 C39 C44 118.8(7)
C40 C39 C38 122.0(8)
C44 C39 C38 119.1(8)
C39 C40 C41 122.0(7)
C39 C40 H40 119.0
C41 C40 H40 119.0
C42 C41 C40 120.2(7)
C42 C41 H41 119.9
C40 C41 H41 119.9
C41 C42 C43 120.1(7)
C41 C42 H42 119.9
C43 C42 H42 119.9
C44 C43 C42 119.7(7)
C44 C43 H43 120.1
C42 C43 H43 120.1
C43 C44 C39 119.1(7)
C43 C44 H44 120.5
C39 C44 H44 120.5
O3 B1 O1 111.7(2)
O3 B1 C32 112.6(2)
O1 B1 C32 105.2(2)
O3 B1 C1 105.0(2)
O1 B1 C1 108.6(2)
C32 B1 C1 113.7(2)
O1 B2 O2 122.5(2)
O1 B2 C20 120.4(3)
O2 B2 C20 117.1(2)
O3 B3 O2 122.5(3)
O3 B3 C26 120.5(2)
O2 B3 C26 117.0(2)
C1 N1 C2 109.3(2)
C1 N1 P1 126.20(19)
C2 N1 P1 124.39(19)
C1 N2 C3 109.4(2)
C1 N2 P2 125.92(19)
C3 N2 P2 124.65(19)
N1 P1 C4 100.58(14)
N1 P1 C8 101.53(13)
C4 P1 C8 111.68(15)
N2 P2 C16 102.03(14)
N2 P2 C12 100.21(12)
C16 P2 C12 112.92(14)
B2 O1 B1 122.4(2)
B3 O2 B2 118.1(2)
B3 O3 B1 122.2(2)

loop_
_geom_bond_atom_site_label_1
_geom_bond_atom_site_label_2
_geom_bond_distance
C1 N1 1.361(3)
C1 N2 1.374(3)
C1 B1 1.670(4)
C2 C3 1.328(4)
C2 N1 1.395(4)
C2 H2 0.9500
C3 N2 1.383(4)
C3 H3 0.9500
C4 C5 1.505(6)
C4 C6 1.506(6)
C4 C7 1.557(7)
C4 P1 1.874(3)
C5 H5A 0.9800
C5 H5B 0.9800
C5 H5C 0.9800
C6 H6A 0.9800
C6 H6B 0.9800
C6 H6C 0.9800
C7 H7A 0.9800
C7 H7B 0.9800
C7 H7C 0.9800
C8 C10 1.514(8)
C8 C9B 1.526(12)
C8 C11 1.529(7)
C8 C9 1.542(7)
C8 C10B 1.544(13)
C8 C11B 1.566(13)
C8 P1 1.879(3)
C9 H9A 0.9800
C9 H9B 0.9800
C9 H9C 0.9800
C10 H10A 0.9800
C10 H10B 0.9800
C10 H10C 0.9800
C11 H11A 0.9800
C11 H11B 0.9800
C11 H11C 0.9800
C9B H9D 0.9800
C9B H9E 0.9800
C9B H9F 0.9800
C10B H10D 0.9800
C10B H10E 0.9800
C10B H10F 0.9800
C11B H11D 0.9800
C11B H11E 0.9800
C11B H11F 0.9800
C12 C14 1.512(5)
C12 C15 1.532(4)
C12 C13 1.535(5)
C12 P2 1.888(3)
C13 H13A 0.9800
C13 H13B 0.9800
C13 H13C 0.9800
C14 H14A 0.9800
C14 H14B 0.9800
C14 H14C 0.9800
C15 H15A 0.9800
C15 H15B 0.9800
C15 H15C 0.9800
C16 C19 1.500(5)
C16 C18 1.516(5)
C16 C17 1.553(5)
C16 P2 1.884(3)
C17 H17A 0.9800
C17 H17B 0.9800
C17 H17C 0.9800
C18 H18A 0.9800
C18 H18B 0.9800
C18 H18C 0.9800
C19 H19A 0.9800
C19 H19B 0.9800
C19 H19C 0.9800
C20 C21 1.386(4)
C20 C25 1.388(4)
C20 B2 1.590(4)
C21 F1 1.333(3)
C21 C22 1.382(4)
C22 F2 1.349(4)
C22 C23 1.369(5)
C23 F3 1.337(3)
C23 C24 1.360(5)
C24 F4 1.347(4)
C24 C25 1.383(4)
C25 F5 1.342(3)
C26 C31 1.381(4)
C26 C27 1.393(4)
C26 B3 1.586(4)
C27 F6 1.351(3)
C27 C28 1.385(4)
C28 F7 1.336(4)
C28 C29 1.364(5)
C29 F8 1.348(3)
C29 C30 1.373(5)
C30 F9 1.337(3)
C30 C31 1.383(4)
C31 F10 1.332(4)
C32 C37 1.376(4)
C32 C33 1.399(4)
C32 B1 1.643(4)
C33 F11 1.334(4)
C33 C34 1.370(5)
C34 C35 1.329(6)
C34 F12 1.359(4)
C35 F13 1.358(4)
C35 C36 1.378(6)
C36 F14 1.361(5)
C36 C37 1.372(5)
C37 F15 1.358(4)
C38 C39 1.464(9)
C38 H38A 0.9800
C38 H38B 0.9800
C38 H38C 0.9800
C39 C40 1.347(9)
C39 C44 1.437(8)
C40 C41 1.362(8)
C40 H40 0.9500
C41 C42 1.351(8)
C41 H41 0.9500
C42 C43 1.411(8)
C42 H42 0.9500
C43 C44 1.358(8)
C43 H43 0.9500
C44 H44 0.9500
B1 O3 1.473(4)
B1 O1 1.488(3)
B2 O1 1.321(4)
B2 O2 1.382(4)
B3 O3 1.341(4)
B3 O2 1.377(4)
N1 P1 1.786(2)
N2 P2 1.786(2)

loop_
_geom_torsion_atom_site_label_1
_geom_torsion_atom_site_label_2
_geom_torsion_atom_site_label_3
_geom_torsion_atom_site_label_4
_geom_torsion
N1 C2 C3 N2 0.2(4)
C25 C20 C21 F1 179.1(3)
B2 C20 C21 F1 -5.5(5)
C25 C20 C21 C22 -1.0(5)
B2 C20 C21 C22 174.4(3)
F1 C21 C22 F2 -0.5(5)
C20 C21 C22 F2 179.6(3)
F1 C21 C22 C23 -179.2(3)
C20 C21 C22 C23 0.9(5)
F2 C22 C23 F3 0.7(5)
C21 C22 C23 F3 179.4(3)
F2 C22 C23 C24 -178.6(3)
C21 C22 C23 C24 0.1(5)
F3 C23 C24 F4 -1.2(5)
C22 C23 C24 F4 178.1(3)
F3 C23 C24 C25 179.7(3)
C22 C23 C24 C25 -1.0(5)
F4 C24 C25 F5 2.3(5)
C23 C24 C25 F5 -178.6(3)
F4 C24 C25 C20 -178.1(3)
C23 C24 C25 C20 0.9(5)
C21 C20 C25 F5 179.6(3)
B2 C20 C25 F5 4.2(4)
C21 C20 C25 C24 0.0(4)
B2 C20 C25 C24 -175.3(3)
C31 C26 C27 F6 -179.1(3)
B3 C26 C27 F6 2.2(5)
C31 C26 C27 C28 -1.1(5)
B3 C26 C27 C28 -179.8(3)
F6 C27 C28 F7 -1.3(5)
C26 C27 C28 F7 -179.4(3)
F6 C27 C28 C29 179.6(3)
C26 C27 C28 C29 1.5(5)
F7 C28 C29 F8 0.2(5)
C27 C28 C29 F8 179.4(3)
F7 C28 C29 C30 -179.3(3)
C27 C28 C29 C30 -0.1(5)
F8 C29 C30 F9 -0.6(5)
C28 C29 C30 F9 178.9(3)
F8 C29 C30 C31 179.0(3)
C28 C29 C30 C31 -1.5(5)
C27 C26 C31 F10 -178.8(3)
B3 C26 C31 F10 -0.1(5)
C27 C26 C31 C30 -0.6(5)
B3 C26 C31 C30 178.0(3)
F9 C30 C31 F10 -0.3(5)
C29 C30 C31 F10 -179.8(3)
F9 C30 C31 C26 -178.5(3)
C29 C30 C31 C26 2.0(5)
C37 C32 C33 F11 -178.3(3)
B1 C32 C33 F11 8.7(5)
C37 C32 C33 C34 -0.1(5)
B1 C32 C33 C34 -173.2(3)
F11 C33 C34 C35 179.0(4)
C32 C33 C34 C35 0.8(6)
F11 C33 C34 F12 -2.3(5)
C32 C33 C34 F12 179.5(3)
F12 C34 C35 F13 -0.3(6)
C33 C34 C35 F13 178.4(4)
F12 C34 C35 C36 -179.2(4)
C33 C34 C35 C36 -0.5(6)
C34 C35 C36 F14 -179.3(4)
F13 C35 C36 F14 1.7(6)
C34 C35 C36 C37 -0.3(6)
F13 C35 C36 C37 -179.3(3)
F14 C36 C37 F15 1.7(5)
C35 C36 C37 F15 -177.3(3)
F14 C36 C37 C32 -180.0(3)
C35 C36 C37 C32 1.0(6)
C33 C32 C37 F15 177.5(3)
B1 C32 C37 F15 -8.9(4)
C33 C32 C37 C36 -0.8(5)
B1 C32 C37 C36 172.8(3)
C44 C39 C40 C41 1.9(8)
C38 C39 C40 C41 179.4(5)
C39 C40 C41 C42 -1.4(8)
C40 C41 C42 C43 0.6(7)
C41 C42 C43 C44 -0.3(7)
C42 C43 C44 C39 0.7(7)
C40 C39 C44 C43 -1.5(7)
C38 C39 C44 C43 -179.1(5)
C37 C32 B1 O3 -169.2(3)
C33 C32 B1 O3 3.5(4)
C37 C32 B1 O1 -47.3(3)
C33 C32 B1 O1 125.5(3)
C37 C32 B1 C1 71.4(3)
C33 C32 B1 C1 -115.8(3)
N1 C1 B1 O3 -91.8(3)
N2 C1 B1 O3 80.4(3)
N1 C1 B1 O1 148.5(3)
N2 C1 B1 O1 -39.3(3)
N1 C1 B1 C32 31.7(4)
N2 C1 B1 C32 -156.1(2)
C21 C20 B2 O1 -23.0(4)
C25 C20 B2 O1 152.0(3)
C21 C20 B2 O2 155.0(3)
C25 C20 B2 O2 -30.0(4)
C31 C26 B3 O3 40.5(4)
C27 C26 B3 O3 -140.9(3)
C31 C26 B3 O2 -140.6(3)
C27 C26 B3 O2 38.0(4)
N2 C1 N1 C2 0.6(3)
B1 C1 N1 C2 174.0(3)
N2 C1 N1 P1 -176.15(18)
B1 C1 N1 P1 -2.7(4)
C3 C2 N1 C1 -0.5(4)
C3 C2 N1 P1 176.3(2)
N1 C1 N2 C3 -0.5(3)
B1 C1 N2 C3 -174.2(3)
N1 C1 N2 P2 178.80(18)
B1 C1 N2 P2 5.1(4)
C2 C3 N2 C1 0.2(4)
C2 C3 N2 P2 -179.1(2)
C1 N1 P1 C4 115.7(2)
C2 N1 P1 C4 -60.6(3)
C1 N1 P1 C8 -129.4(2)
C2 N1 P1 C8 54.3(3)
C5 C4 P1 N1 64.7(4)
C6 C4 P1 N1 -170.8(3)
C7 C4 P1 N1 -52.5(3)
C5 C4 P1 C8 -42.3(4)
C6 C4 P1 C8 82.2(3)
C7 C4 P1 C8 -159.5(3)
C10 C8 P1 N1 -45.3(4)
C9B C8 P1 N1 156.4(5)
C11 C8 P1 N1 79.0(3)
C9 C8 P1 N1 -167.9(3)
C10B C8 P1 N1 -80.6(6)
C11B C8 P1 N1 43.7(6)
C10 C8 P1 C4 61.2(4)
C9B C8 P1 C4 -97.2(6)
C11 C8 P1 C4 -174.6(3)
C9 C8 P1 C4 -61.5(4)
C10B C8 P1 C4 25.9(6)
C11B C8 P1 C4 150.1(6)
C1 N2 P2 C16 -127.1(2)
C3 N2 P2 C16 52.1(3)
C1 N2 P2 C12 116.6(2)
C3 N2 P2 C12 -64.2(3)
C19 C16 P2 N2 -77.9(4)
C18 C16 P2 N2 51.8(3)
C17 C16 P2 N2 164.6(2)
C19 C16 P2 C12 28.7(4)
C18 C16 P2 C12 158.5(3)
C17 C16 P2 C12 -88.8(3)
C14 C12 P2 N2 60.7(3)
C15 C12 P2 N2 -175.2(2)
C13 C12 P2 N2 -61.8(2)
C14 C12 P2 C16 -47.1(3)
C15 C12 P2 C16 77.0(3)
C13 C12 P2 C16 -169.6(2)
O2 B2 O1 B1 6.9(4)
C20 B2 O1 B1 -175.1(2)
O3 B1 O1 B2 -0.5(3)
C32 B1 O1 B2 -123.0(3)
C1 B1 O1 B2 115.0(3)
O3 B3 O2 B2 6.4(4)
C26 B3 O2 B2 -172.5(3)
O1 B2 O2 B3 -9.9(4)
C20 B2 O2 B3 172.1(3)
O2 B3 O3 B1 -0.1(4)
C26 B3 O3 B1 178.8(2)
O1 B1 O3 B3 -2.9(3)
C32 B1 O3 B3 115.3(3)
C1 B1 O3 B3 -120.5(3)

loop_
_platon_squeeze_void_nr
_platon_squeeze_void_average_x
_platon_squeeze_void_average_y
_platon_squeeze_void_average_z
_platon_squeeze_void_volume
_platon_squeeze_void_count_electrons
1 -0.007 0.000 0.500 730.5 197.7
2 -0.089 0.500 0.000 730.4 197.7
